data_7160304
loop_
_publ_author_name
'Wang, Zhenzhen'
'Huang, Li-Hua'
'Huang, Rui'
'Wang, Juan'
'Cheng, Chunru'

_publ_section_title
;
 The selenium-assisted copper-catalyzed synthesis of phosphoramide from
 secondary phosphine oxide involves the construction of N-P bonds
;
_journal_name_full 'Organic &amp; Biomolecular Chemistry'
_journal_paper_doi 10.1039/D4OB01860E
_journal_year 2025
_chemical_formula_moiety 'C19 H18 N O P'
_chemical_formula_sum 'C19 H18 N O P'
_chemical_formula_weight 307.31
_space_group_crystal_system monoclinic
_space_group_IT_number 14
_space_group_name_Hall '-P 2ybc'
_space_group_name_H-M_alt 'P 1 21/c 1'
_atom_sites_solution_hydrogens geom
_atom_sites_solution_primary dual
_audit_creation_date 2024-03-22
_audit_creation_method
;
Olex2 1.3
(compiled 2020.11.12 svn.r5f609507 for OlexSys, GUI svn.r6403)
;
_audit_update_record
;
2024-03-29 deposited with the CCDC.	2024-12-17 downloaded from the CCDC.
;
_cell_angle_alpha 90
_cell_angle_beta 116.703(4)
_cell_angle_gamma 90
_cell_formula_units_Z 4
_cell_length_a 11.4323(18)
_cell_length_b 15.080(2)
_cell_length_c 10.6793(16)
_cell_measurement_reflns_used 1614
_cell_measurement_temperature 296(2)
_cell_measurement_theta_max 21.26
_cell_measurement_theta_min 2.53
_cell_volume 1644.7(4)
_computing_cell_refinement 'SAINT V8.40B (?, 2016)'
_computing_data_reduction 'SAINT V8.40B (?, 2016)'
_computing_molecular_graphics 'Olex2 1.3 (Dolomanov et al., 2009)'
_computing_publication_material 'Olex2 1.3 (Dolomanov et al., 2009)'
_computing_structure_refinement 'XL  (Sheldrick, 2008)'
_computing_structure_solution 'SHELXT 2014/5 (Sheldrick, 2014)'
_diffrn_ambient_temperature 296.15
_diffrn_measured_fraction_theta_full 0.995
_diffrn_measured_fraction_theta_max 0.995
_diffrn_measurement_device_type 'CCD area detector'
_diffrn_measurement_method 'phi and omega scans'
_diffrn_radiation_monochromator graphite
_diffrn_radiation_type MoK\a
_diffrn_radiation_wavelength 0.71073
_diffrn_reflns_av_R_equivalents 0.0685
_diffrn_reflns_av_unetI/netI 0.0484
_diffrn_reflns_Laue_measured_fraction_full 0.995
_diffrn_reflns_Laue_measured_fraction_max 0.995
_diffrn_reflns_limit_h_max 13
_diffrn_reflns_limit_h_min -13
_diffrn_reflns_limit_k_max 17
_diffrn_reflns_limit_k_min -17
_diffrn_reflns_limit_l_max 12
_diffrn_reflns_limit_l_min -12
_diffrn_reflns_number 24691
_diffrn_reflns_point_group_measured_fraction_full 0.995
_diffrn_reflns_point_group_measured_fraction_max 0.995
_diffrn_reflns_theta_full 25.047
_diffrn_reflns_theta_max 25.047
_diffrn_reflns_theta_min 2.408
_diffrn_source_current 30.0
_diffrn_source_power 1.5
_diffrn_source_voltage 50.0
_exptl_absorpt_coefficient_mu 0.168
_exptl_absorpt_correction_T_max 0.7452
_exptl_absorpt_correction_T_min 0.6673
_exptl_absorpt_correction_type none
_exptl_absorpt_process_details
;
SADABS-2016/2 (Bruker,2016/2) was used for absorption correction.
wR2(int) was 0.0714 before and 0.0632 after correction.
The Ratio of minimum to maximum transmission is 0.8955.
The \l/2 correction factor is Not present.
;
_exptl_crystal_colour 'clear whiteish colourless'
_exptl_crystal_colour_lustre clear
_exptl_crystal_colour_modifier whiteish
_exptl_crystal_colour_primary colourless
_exptl_crystal_density_diffrn 1.241
_exptl_crystal_description block
_exptl_crystal_F_000 648
_exptl_crystal_size_max 0.22
_exptl_crystal_size_mid 0.2
_exptl_crystal_size_min 0.18
_refine_diff_density_max 0.379
_refine_diff_density_min -0.506
_refine_diff_density_rms 0.136
_refine_ls_extinction_method none
_refine_ls_goodness_of_fit_ref 1.104
_refine_ls_hydrogen_treatment constr
_refine_ls_matrix_type full
_refine_ls_number_parameters 199
_refine_ls_number_reflns 2898
_refine_ls_number_restraints 0
_refine_ls_restrained_S_all 1.104
_refine_ls_R_factor_all 0.0948
_refine_ls_R_factor_gt 0.0531
_refine_ls_shift/su_max 0.000
_refine_ls_shift/su_mean 0.000
_refine_ls_structure_factor_coef Fsqd
_refine_ls_weighting_details 'w=1/[\s^2^(Fo^2^)+(0.0768P)^2^+0.6204P] where P=(Fo^2^+2Fc^2^)/3'
_refine_ls_weighting_scheme calc
_refine_ls_wR_factor_gt 0.1284
_refine_ls_wR_factor_ref 0.1625
_reflns_Friedel_coverage 0.000
_reflns_number_gt 1975
_reflns_number_total 2898
_reflns_threshold_expression 'I > 2\s(I)'
_cod_data_source_file d4ob01860e2.cif
_cod_data_source_block 1_a
_cod_original_cell_volume 1644.8(4)
_cod_database_code 7160304
_shelx_shelxl_version_number 2014/7
_shelx_space_group_comment
;
The symmetry employed for this shelxl refinement is uniquely defined
by the following loop, which should always be used as a source of
symmetry information in preference to the above space-group names.
They are only intended as comments.
;
_shelx_estimated_absorpt_t_max 0.970
_shelx_estimated_absorpt_t_min 0.964
_olex2_refinement_description
;
1. Fixed Uiso
 At 1.2 times of:
  All C(H) groups, All C(H,H) groups, All N(H) groups
2.a Secondary CH2 refined with riding coordinates:
 C7(H7A,H7B)
2.b Aromatic/amide H refined with riding coordinates:
 C1(H1), C2(H2), C3(H3), C4(H4), C5(H5), C9(H9), C10(H10), C11(H11), C12(H12),
 C13(H13), C15(H15), C16(H16), C17(H17), C18(H18), C19(H19), N1(H1A)
;
_olex2_submission_special_instructions 'No special instructions were received'

loop_
_space_group_symop_operation_xyz
'x, y, z'
'-x, y+1/2, -z+1/2'
'-x, -y, -z'
'x, -y-1/2, z-1/2'

loop_
_atom_site_label
_atom_site_type_symbol
_atom_site_fract_x
_atom_site_fract_y
_atom_site_fract_z
_atom_site_U_iso_or_equiv
_atom_site_adp_type
_atom_site_occupancy
_atom_site_site_symmetry_order
_atom_site_calc_flag
_atom_site_refinement_flags_posn
_atom_site_refinement_flags_adp
_atom_site_refinement_flags_occupancy
_atom_site_disorder_assembly
_atom_site_disorder_group
C1 C 0.1250(3) 0.2572(2) -0.0052(3) 0.0578(9) Uani 1 1 d . . . . .
H1 H 0.1614 0.3056 -0.0290 0.069 Uiso 1 1 calc R U . . .
C2 C 0.0196(4) 0.2156(3) -0.1081(4) 0.0781(11) Uani 1 1 d . . . . .
H2 H -0.0148 0.2357 -0.2002 0.094 Uiso 1 1 calc R U . . .
C3 C -0.0346(4) 0.1453(3) -0.0756(5) 0.0793(12) Uani 1 1 d . . . . .
H3 H -0.1069 0.1172 -0.1455 0.095 Uiso 1 1 calc R U . . .
C4 C 0.0160(4) 0.1150(3) 0.0589(5) 0.0777(12) Uani 1 1 d . . . . .
H4 H -0.0217 0.0667 0.0809 0.093 Uiso 1 1 calc R U . . .
C5 C 0.1252(4) 0.1574(2) 0.1636(4) 0.0633(9) Uani 1 1 d . . . . .
H5 H 0.1615 0.1363 0.2552 0.076 Uiso 1 1 calc R U . . .
C6 C 0.1790(3) 0.23032(18) 0.1314(3) 0.0435(7) Uani 1 1 d . . . . .
C7 C 0.2931(3) 0.2791(2) 0.2426(3) 0.0504(8) Uani 1 1 d . . . . .
H7A H 0.3053 0.3346 0.2042 0.060 Uiso 1 1 calc R U . . .
H7B H 0.2733 0.2929 0.3198 0.060 Uiso 1 1 calc R U . . .
C8 C 0.6473(3) 0.16132(18) 0.4792(3) 0.0416(7) Uani 1 1 d . . . . .
C9 C 0.6117(3) 0.0728(2) 0.4677(4) 0.0632(9) Uani 1 1 d . . . . .
H9 H 0.5251 0.0584 0.4436 0.076 Uiso 1 1 calc R U . . .
C10 C 0.6995(4) 0.0059(2) 0.4905(4) 0.0710(11) Uani 1 1 d . . . . .
H10 H 0.6728 -0.0530 0.4827 0.085 Uiso 1 1 calc R U . . .
C11 C 0.8267(4) 0.0258(3) 0.5247(4) 0.0695(10) Uani 1 1 d . . . . .
H11 H 0.8872 -0.0194 0.5410 0.083 Uiso 1 1 calc R U . . .
C12 C 0.8647(4) 0.1120(3) 0.5349(4) 0.0775(11) Uani 1 1 d . . . . .
H12 H 0.9512 0.1256 0.5568 0.093 Uiso 1 1 calc R U . . .
C13 C 0.7757(3) 0.1797(2) 0.5129(4) 0.0625(9) Uani 1 1 d . . . . .
H13 H 0.8032 0.2384 0.5211 0.075 Uiso 1 1 calc R U . . .
C14 C 0.5986(3) 0.35089(18) 0.4766(3) 0.0412(7) Uani 1 1 d . . . . .
C15 C 0.6048(3) 0.3927(2) 0.3636(3) 0.0518(8) Uani 1 1 d . . . . .
H15 H 0.5729 0.3642 0.2773 0.062 Uiso 1 1 calc R U . . .
C16 C 0.6585(3) 0.4768(2) 0.3794(4) 0.0631(9) Uani 1 1 d . . . . .
H16 H 0.6627 0.5045 0.3037 0.076 Uiso 1 1 calc R U . . .
C17 C 0.7053(4) 0.5193(2) 0.5053(4) 0.0693(10) Uani 1 1 d . . . . .
H17 H 0.7399 0.5762 0.5149 0.083 Uiso 1 1 calc R U . . .
C18 C 0.7014(4) 0.4788(2) 0.6162(4) 0.0816(12) Uani 1 1 d . . . . .
H18 H 0.7352 0.5076 0.7023 0.098 Uiso 1 1 calc R U . . .
C19 C 0.6480(4) 0.3951(2) 0.6033(3) 0.0661(10) Uani 1 1 d . . . . .
H19 H 0.6452 0.3683 0.6804 0.079 Uiso 1 1 calc R U . . .
N1 N 0.4145(2) 0.22817(15) 0.2958(2) 0.0420(6) Uani 1 1 d . . . . .
H1A H 0.4278 0.1908 0.2427 0.050 Uiso 1 1 calc R U . . .
O1 O 0.4707(2) 0.23179(14) 0.5600(2) 0.0525(6) Uani 1 1 d . . . . .
P1 P 0.52565(7) 0.24317(5) 0.45883(7) 0.0398(3) Uani 1 1 d . . . . .

loop_
_atom_site_aniso_label
_atom_site_aniso_U_11
_atom_site_aniso_U_22
_atom_site_aniso_U_33
_atom_site_aniso_U_23
_atom_site_aniso_U_13
_atom_site_aniso_U_12
C1 0.058(2) 0.053(2) 0.055(2) 0.0035(16) 0.0190(18) -0.0028(16)
C2 0.067(3) 0.081(3) 0.064(2) 0.000(2) 0.010(2) -0.006(2)
C3 0.055(2) 0.095(3) 0.081(3) -0.026(2) 0.025(2) -0.014(2)
C4 0.085(3) 0.062(2) 0.109(3) -0.023(2) 0.065(3) -0.028(2)
C5 0.086(3) 0.054(2) 0.063(2) -0.0040(17) 0.044(2) -0.0063(19)
C6 0.0461(17) 0.0386(17) 0.0506(18) -0.0052(13) 0.0260(15) 0.0029(13)
C7 0.058(2) 0.0393(17) 0.0507(18) -0.0034(14) 0.0213(16) 0.0018(15)
C8 0.0497(18) 0.0420(17) 0.0342(15) -0.0014(12) 0.0199(14) -0.0047(14)
C9 0.060(2) 0.046(2) 0.093(3) 0.0042(18) 0.043(2) -0.0048(17)
C10 0.080(3) 0.044(2) 0.098(3) 0.0032(19) 0.048(2) 0.0022(19)
C11 0.068(3) 0.055(2) 0.086(3) 0.0012(19) 0.036(2) 0.0147(19)
C12 0.051(2) 0.069(3) 0.111(3) -0.006(2) 0.036(2) -0.0006(19)
C13 0.057(2) 0.0468(19) 0.081(2) -0.0076(17) 0.0283(19) -0.0108(17)
C14 0.0479(17) 0.0390(16) 0.0381(16) -0.0032(13) 0.0207(14) -0.0001(13)
C15 0.062(2) 0.051(2) 0.0452(18) -0.0007(14) 0.0267(16) -0.0067(16)
C16 0.071(2) 0.054(2) 0.067(2) 0.0110(18) 0.033(2) -0.0073(18)
C17 0.088(3) 0.0400(19) 0.090(3) -0.0072(19) 0.050(2) -0.0123(18)
C18 0.127(4) 0.057(2) 0.074(3) -0.0299(19) 0.057(3) -0.028(2)
C19 0.101(3) 0.055(2) 0.054(2) -0.0102(16) 0.045(2) -0.016(2)
N1 0.0483(15) 0.0431(13) 0.0374(13) -0.0084(10) 0.0216(12) -0.0016(11)
O1 0.0695(15) 0.0584(13) 0.0407(12) 0.0014(9) 0.0346(11) -0.0043(11)
P1 0.0502(5) 0.0421(5) 0.0325(4) -0.0010(3) 0.0234(4) -0.0045(3)

loop_
_atom_type_symbol
_atom_type_description
_atom_type_scat_dispersion_real
_atom_type_scat_dispersion_imag
_atom_type_scat_source
C C 0.0033 0.0016 'International Tables Vol C Tables 4.2.6.8 and 6.1.1.4'
H H 0.0000 0.0000 'International Tables Vol C Tables 4.2.6.8 and 6.1.1.4'
N N 0.0061 0.0033 'International Tables Vol C Tables 4.2.6.8 and 6.1.1.4'
O O 0.0106 0.0060 'International Tables Vol C Tables 4.2.6.8 and 6.1.1.4'
P P 0.1023 0.0942 'International Tables Vol C Tables 4.2.6.8 and 6.1.1.4'

loop_
_geom_angle_atom_site_label_1
_geom_angle_atom_site_label_2
_geom_angle_atom_site_label_3
_geom_angle
_geom_angle_site_symmetry_1
_geom_angle_site_symmetry_3
_geom_angle_publ_flag
C2 C1 H1 118.8 . . ?
C6 C1 H1 118.8 . . ?
C6 C1 C2 122.4(3) . . ?
C1 C2 H2 120.2 . . ?
C3 C2 C1 119.7(4) . . ?
C3 C2 H2 120.2 . . ?
C2 C3 H3 119.7 . . ?
C2 C3 C4 120.5(4) . . ?
C4 C3 H3 119.7 . . ?
C3 C4 H4 120.3 . . ?
C3 C4 C5 119.5(4) . . ?
C5 C4 H4 120.3 . . ?
C4 C5 H5 119.9 . . ?
C6 C5 C4 120.2(3) . . ?
C6 C5 H5 119.9 . . ?
C1 C6 C5 117.8(3) . . ?
C1 C6 C7 121.0(3) . . ?
C5 C6 C7 121.3(3) . . ?
C6 C7 H7A 109.1 . . ?
C6 C7 H7B 109.1 . . ?
H7A C7 H7B 107.8 . . ?
N1 C7 C6 112.7(2) . . ?
N1 C7 H7A 109.1 . . ?
N1 C7 H7B 109.1 . . ?
C9 C8 P1 118.1(2) . . ?
C13 C8 C9 117.0(3) . . ?
C13 C8 P1 124.8(2) . . ?
C8 C9 H9 118.9 . . ?
C10 C9 C8 122.3(3) . . ?
C10 C9 H9 118.9 . . ?
C9 C10 H10 120.2 . . ?
C11 C10 C9 119.6(3) . . ?
C11 C10 H10 120.2 . . ?
C10 C11 H11 120.1 . . ?
C12 C11 C10 119.8(3) . . ?
C12 C11 H11 120.1 . . ?
C11 C12 H12 119.8 . . ?
C11 C12 C13 120.4(3) . . ?
C13 C12 H12 119.8 . . ?
C8 C13 C12 120.8(3) . . ?
C8 C13 H13 119.6 . . ?
C12 C13 H13 119.6 . . ?
C15 C14 P1 121.3(2) . . ?
C19 C14 C15 118.3(3) . . ?
C19 C14 P1 120.4(2) . . ?
C14 C15 H15 120.0 . . ?
C16 C15 C14 120.1(3) . . ?
C16 C15 H15 120.0 . . ?
C15 C16 H16 119.8 . . ?
C17 C16 C15 120.4(3) . . ?
C17 C16 H16 119.8 . . ?
C16 C17 H17 120.0 . . ?
C18 C17 C16 119.9(3) . . ?
C18 C17 H17 120.0 . . ?
C17 C18 H18 119.6 . . ?
C17 C18 C19 120.9(3) . . ?
C19 C18 H18 119.6 . . ?
C14 C19 C18 120.4(3) . . ?
C14 C19 H19 119.8 . . ?
C18 C19 H19 119.8 . . ?
C7 N1 H1A 120.4 . . ?
C7 N1 P1 119.12(19) . . ?
P1 N1 H1A 120.4 . . ?
C14 P1 C8 108.12(13) . . ?
N1 P1 C8 102.78(12) . . ?
N1 P1 C14 109.70(12) . . ?
O1 P1 C8 112.96(12) . . ?
O1 P1 C14 110.86(12) . . ?
O1 P1 N1 112.08(12) . . ?

loop_
_geom_bond_atom_site_label_1
_geom_bond_atom_site_label_2
_geom_bond_distance
_geom_bond_site_symmetry_2
_geom_bond_publ_flag
C1 H1 0.9300 . ?
C1 C2 1.365(5) . ?
C1 C6 1.365(4) . ?
C2 H2 0.9300 . ?
C2 C3 1.350(5) . ?
C3 H3 0.9300 . ?
C3 C4 1.363(5) . ?
C4 H4 0.9300 . ?
C4 C5 1.402(5) . ?
C5 H5 0.9300 . ?
C5 C6 1.377(4) . ?
C6 C7 1.503(4) . ?
C7 H7A 0.9700 . ?
C7 H7B 0.9700 . ?
C7 N1 1.460(4) . ?
C8 C9 1.385(4) . ?
C8 C13 1.374(4) . ?
C8 P1 1.798(3) . ?
C9 H9 0.9300 . ?
C9 C10 1.366(5) . ?
C10 H10 0.9300 . ?
C10 C11 1.364(5) . ?
C11 H11 0.9300 . ?
C11 C12 1.359(5) . ?
C12 H12 0.9300 . ?
C12 C13 1.386(5) . ?
C13 H13 0.9300 . ?
C14 C15 1.392(4) . ?
C14 C19 1.381(4) . ?
C14 P1 1.797(3) . ?
C15 H15 0.9300 . ?
C15 C16 1.386(4) . ?
C16 H16 0.9300 . ?
C16 C17 1.363(5) . ?
C17 H17 0.9300 . ?
C17 C18 1.351(5) . ?
C18 H18 0.9300 . ?
C18 C19 1.383(5) . ?
C19 H19 0.9300 . ?
N1 H1A 0.8600 . ?
N1 P1 1.645(2) . ?
O1 P1 1.4843(19) . ?

loop_
_geom_torsion_atom_site_label_1
_geom_torsion_atom_site_label_2
_geom_torsion_atom_site_label_3
_geom_torsion_atom_site_label_4
_geom_torsion
_geom_torsion_site_symmetry_1
_geom_torsion_site_symmetry_2
_geom_torsion_site_symmetry_3
_geom_torsion_site_symmetry_4
_geom_torsion_publ_flag
C1 C2 C3 C4 -0.6(6) . . . . ?
C1 C6 C7 N1 -109.8(3) . . . . ?
C2 C1 C6 C5 1.3(5) . . . . ?
C2 C1 C6 C7 -178.4(3) . . . . ?
C2 C3 C4 C5 -0.2(6) . . . . ?
C3 C4 C5 C6 1.5(5) . . . . ?
C4 C5 C6 C1 -2.0(5) . . . . ?
C4 C5 C6 C7 177.7(3) . . . . ?
C5 C6 C7 N1 70.5(4) . . . . ?
C6 C1 C2 C3 0.0(6) . . . . ?
C6 C7 N1 P1 -150.1(2) . . . . ?
C7 N1 P1 C8 175.3(2) . . . . ?
C7 N1 P1 C14 -69.9(2) . . . . ?
C7 N1 P1 O1 53.8(2) . . . . ?
C8 C9 C10 C11 -0.6(6) . . . . ?
C9 C8 C13 C12 -0.4(5) . . . . ?
C9 C8 P1 C14 -179.2(2) . . . . ?
C9 C8 P1 N1 -63.3(3) . . . . ?
C9 C8 P1 O1 57.7(3) . . . . ?
C9 C10 C11 C12 -0.4(6) . . . . ?
C10 C11 C12 C13 1.0(6) . . . . ?
C11 C12 C13 C8 -0.6(6) . . . . ?
C13 C8 C9 C10 1.0(5) . . . . ?
C13 C8 P1 C14 4.4(3) . . . . ?
C13 C8 P1 N1 120.4(3) . . . . ?
C13 C8 P1 O1 -118.7(3) . . . . ?
C14 C15 C16 C17 -0.2(5) . . . . ?
C15 C14 C19 C18 0.3(5) . . . . ?
C15 C14 P1 C8 84.1(3) . . . . ?
C15 C14 P1 N1 -27.3(3) . . . . ?
C15 C14 P1 O1 -151.6(2) . . . . ?
C15 C16 C17 C18 1.1(6) . . . . ?
C16 C17 C18 C19 -1.3(7) . . . . ?
C17 C18 C19 C14 0.7(6) . . . . ?
C19 C14 C15 C16 -0.5(5) . . . . ?
C19 C14 P1 C8 -97.2(3) . . . . ?
C19 C14 P1 N1 151.5(3) . . . . ?
C19 C14 P1 O1 27.2(3) . . . . ?
P1 C8 C9 C10 -175.7(3) . . . . ?
P1 C8 C13 C12 176.0(3) . . . . ?
P1 C14 C15 C16 178.3(2) . . . . ?
P1 C14 C19 C18 -178.5(3) . . . . ?
